data_1524390
loop_
_publ_author_name
'Galy, J.'
'Lavaud, D.'
'Casalot, A.'
'Hagenmuller, P.'

_publ_section_title
;
 Bronzes oxygenes de vanadium de formule Cux V2 O5: Structure cristalline
 des phases Cux V2 O5 -beta et Cux V2 O5 - epsilon
;
_journal_name_full 'Journal of Solid State Chemistry'
_journal_page_first 531
_journal_page_last 543
_journal_volume 2
_journal_year 1970
_chemical_formula_sum 'Cu0.85 O5 V2'
_chemical_name_systematic 'Cu0.85 V2 O5'
_space_group_IT_number 8
_symmetry_space_group_name_Hall 'C -2y'
_symmetry_space_group_name_H-M 'C 1 m 1'
_cell_angle_alpha 90
_cell_angle_beta 111.8
_cell_angle_gamma 90
_cell_formula_units_Z 4
_cell_length_a 11.78
_cell_length_b 3.691
_cell_length_c 8.876
_cell_volume 358.329
_citation_journal_id_ASTM JSSCBI
_cod_data_source_file Galy_JSSCBI_1970_602.cif
_cod_data_source_block Cu0.85O5V2
_cod_original_cell_volume 358.3289
_cod_database_code 1524390

loop_
_symmetry_equiv_pos_as_xyz
x,y,z
x,-y,z
x+1/2,y+1/2,z
x+1/2,-y+1/2,z

loop_
_atom_site_label
_atom_site_type_symbol
_atom_site_fract_x
_atom_site_fract_y
_atom_site_fract_z
_atom_site_occupancy
_atom_site_U_iso_or_equiv
O7 O 0.326 0 0.358 1 0.0
O1 O 0.065 0.5 -0.124 1 0.0
V4 V 0.4825 0.5 0.1671 1 0.0
O3 O 0.396 0.5 -0.105 1 0.0
O5 O 0.199 0 -0.111 1 0.0
Cu1 Cu 0.5059 0 0.4846 0.93 0.0
O10 O 0.286 0.5 0.102 1 0.0
V1 V 0.2183 0.5 -0.1716 1 0.0
V3 V 0.281 0 0.1573 1 0.0
O2 O 0.184 0.5 -0.364 1 0.0
O4 O -0.044 0 -0.362 1 0.0
O8 O 0.113 0 0.111 1 0.0
O6 O 0.443 0 0.151 1 0.0
O9 O 0.045 0 0.361 1 0.0
Cu2 Cu 0.2506 0.211 0.5066 0.39 0.0
V2 V 0.0181 0 -0.1707 1 0.0
